data_4031152
loop_
_publ_author_name
'Suga, Hiroyuki'
'Sekikawa, Yurie'
'Misawa, Shunta'
'Kinugawa, Daito'
'Oda, Rinnosuke'
'Itoh, Kennosuke'
'Toda, Yasunori'
'Kiyono, Ryotaro'

_publ_section_title
;
 Chiral Lewis Acid-Catalyzed Enantioselective Cycloadditions between
 Indoles and Cyclic Carbonyl Ylides Derived from Diazodiketone or
 Diazoketoester Derivatives.
;
_journal_issue 13
_journal_name_full 'The Journal of organic chemistry'
_journal_page_first 6687
_journal_page_last 6696
_journal_paper_doi 10.1021/acs.joc.5b00835
_journal_volume 80
_journal_year 2015
_chemical_absolute_configuration ad
_chemical_formula_sum 'C20 H16 Br N O2'
_chemical_formula_weight 382.25
_space_group_crystal_system orthorhombic
_space_group_IT_number 19
_space_group_name_Hall 'P 2ac 2ab'
_space_group_name_H-M_alt 'P 21 21 21'
_symmetry_space_group_name_Hall 'P 2ac 2ab'
_symmetry_space_group_name_H-M 'P 21 21 21'
_atom_sites_solution_hydrogens geom
_atom_sites_solution_primary direct
_atom_sites_solution_secondary difmap
_cell_angle_alpha 90
_cell_angle_beta 90
_cell_angle_gamma 90
_cell_formula_units_Z 4
_cell_length_a 5.6115(11)
_cell_length_b 9.9940(19)
_cell_length_c 28.653(6)
_cell_measurement_temperature 296.(2)
_cell_volume 1606.9(6)
_computing_data_collection 'Bruker SMART APEXII'
_computing_molecular_graphics 'XSHELL V6.3.1'
_computing_publication_material 'Generate Report (Bruker AXS)'
_computing_structure_refinement 'SHELXL-97 (Sheldrick, 2008)'
_computing_structure_solution 'SHELXS-97 (Sheldrick, 2008)'
_diffrn_ambient_temperature 296.(2)
_diffrn_measured_fraction_theta_full 0.945
_diffrn_measured_fraction_theta_max 0.945
_diffrn_measurement_device_type 'Bruker D8 goniometer'
_diffrn_measurement_method 'omega scans'
_diffrn_radiation_monochromator graphite
_diffrn_radiation_type MoK\a
_diffrn_radiation_wavelength 0.71073
_diffrn_reflns_av_R_equivalents 0.0306
_diffrn_reflns_av_sigmaI/netI 0.0557
_diffrn_reflns_limit_h_max 7
_diffrn_reflns_limit_h_min -7
_diffrn_reflns_limit_k_max 13
_diffrn_reflns_limit_k_min -10
_diffrn_reflns_limit_l_max 29
_diffrn_reflns_limit_l_min -37
_diffrn_reflns_number 9315
_diffrn_reflns_theta_full 28.63
_diffrn_reflns_theta_max 28.63
_diffrn_reflns_theta_min 2.16
_diffrn_source 'sealed tube'
_exptl_absorpt_coefficient_mu 2.570
_exptl_absorpt_correction_T_max 0.63
_exptl_absorpt_correction_T_min 0.36
_exptl_absorpt_correction_type multi-scan
_exptl_absorpt_process_details
;
;
_exptl_crystal_colour 'clear colourless'
_exptl_crystal_density_diffrn 1.580
_exptl_crystal_density_method 'not measured'
_exptl_crystal_description needle
_exptl_crystal_F_000 776
_exptl_crystal_size_max 0.500
_exptl_crystal_size_mid 0.300
_exptl_crystal_size_min 0.200
_refine_diff_density_max 0.356
_refine_diff_density_min -0.340
_refine_ls_abs_structure_details 'Flack H D (1983), Acta Cryst. A39, 876-881'
_refine_ls_abs_structure_Flack 0.016(6)
_refine_ls_extinction_coef 0.0012(4)
_refine_ls_extinction_method SHELXL
_refine_ls_goodness_of_fit_ref 0.949
_refine_ls_hydrogen_treatment mixed
_refine_ls_matrix_type full
_refine_ls_number_parameters 219
_refine_ls_number_reflns 3784
_refine_ls_number_restraints 0
_refine_ls_restrained_S_all 0.949
_refine_ls_R_factor_all 0.0301
_refine_ls_R_factor_gt 0.0264
_refine_ls_shift/su_max 0.003
_refine_ls_shift/su_mean 0.000
_refine_ls_structure_factor_coef Fsqd
_refine_ls_weighting_details 'calc w=1/[\s^2^(Fo^2^)+(0.0000P)^2^+0.0000P] where P=(Fo^2^+2Fc^2^)/3'
_refine_ls_weighting_scheme calc
_refine_ls_wR_factor_gt 0.0523
_refine_ls_wR_factor_ref 0.0533
_reflns_number_gt 3499
_reflns_number_total 3784
_reflns_threshold_expression >2sigma(I)
_cod_data_source_file jo5b00835_si_002.cif
_cod_data_source_block I
_cod_depositor_comments
;
The following automatic conversions were performed:

'_exptl_absorpt_correction_type' value 'multi scan' changed to
'multi-scan' according to
/usr/data/users/saulius/crontab/automatic-downloads/rss-feeds/ACS/lib/dictionaries/cif_core.dic
dictionary named 'cif_core.dic' version 2.4.2 from 2011-04-26.

Automatic conversion script
Id: cif_fix_values 3271 2015-04-21 07:52:19Z andrius 

 Adding full bibliography for 4031152.cif.
;
_cod_original_cell_volume 1606.9(5)
_cod_database_code 4031152

loop_
_space_group_symop_operation_xyz
'x, y, z'
'-x+1/2, -y, z+1/2'
'-x, y+1/2, -z+1/2'
'x+1/2, -y+1/2, -z'

loop_
_atom_site_type_symbol
_atom_site_label
_atom_site_fract_x
_atom_site_fract_y
_atom_site_fract_z
_atom_site_U_iso_or_equiv
_atom_site_adp_type
_atom_site_calc_flag
_atom_site_refinement_flags
_atom_site_occupancy
Br Br1 0.56746(4) 0.73412(2) 0.757756(7) 0.01977(7) Uani d . 1
C C1 0.3846(4) 0.6182(2) 0.71911(7) 0.0153(5) Uani d . 1
C C2 0.1776(4) 0.5597(2) 0.73579(7) 0.0155(5) Uani d . 1
H H2 0.1303 0.5748 0.7664 0.019 Uiso calc R 1
C C3 0.0398(4) 0.47841(19) 0.70700(7) 0.0151(5) Uani d . 1
H H3 -0.0973 0.437 0.7181 0.018 Uiso calc R 1
C C4 0.1143(4) 0.4611(2) 0.66077(7) 0.0130(5) Uani d . 1
N N1 -0.0032(3) 0.39286(17) 0.62516(6) 0.0137(4) Uani d . 1
C C5 0.1565(4) 0.3842(2) 0.58443(7) 0.0131(4) Uani d . 1
H H5 0.2262 0.295 0.5805 0.016 Uiso calc R 1
C C6 0.0279(4) 0.43364(19) 0.54037(7) 0.0139(5) Uani d . 1
H H6 -0.1344 0.3977 0.5389 0.017 Uiso calc R 1
C C7 0.1633(4) 0.4016(2) 0.49601(7) 0.0142(5) Uani d . 1
O O1 0.0952(3) 0.31497(14) 0.46961(5) 0.0186(3) Uani d . 1
C C8 0.3915(4) 0.4790(2) 0.48813(7) 0.0152(5) Uani d . 1
H H8A 0.4048 0.4983 0.4551 0.018 Uiso calc R 1
H H8B 0.5245 0.4218 0.4965 0.018 Uiso calc R 1
C C9 0.4165(4) 0.61201(19) 0.51528(7) 0.0132(4) Uani d . 1
H H9A 0.5824 0.6258 0.5235 0.016 Uiso calc R 1
H H9B 0.3672 0.6856 0.4954 0.016 Uiso calc R 1
C C10 0.2647(4) 0.6117(2) 0.55982(7) 0.0113(4) Uani d . 1
C C11 0.3461(4) 0.49359(19) 0.59306(7) 0.0115(4) Uani d . 1
H H11 0.5065 0.4619 0.5852 0.014 Uiso calc R 1
C C12 0.3216(4) 0.52059(19) 0.64456(7) 0.0130(5) Uani d . 1
C C13 0.4610(4) 0.59916(19) 0.67340(7) 0.0147(4) Uani d . 1
H H13 0.6011 0.638 0.6626 0.018 Uiso calc R 1
C C14 0.2518(3) 0.7457(2) 0.58469(6) 0.0129(4) Uani d . 1
C C15 0.4376(5) 0.83635(19) 0.58345(7) 0.0185(4) Uani d . 1
H H15 0.5651 0.8222 0.5633 0.022 Uiso calc R 1
C C16 0.4350(5) 0.9487(2) 0.61213(8) 0.0223(5) Uani d . 1
H H16 0.5606 1.0092 0.6109 0.027 Uiso calc R 1
C C17 0.2487(5) 0.9711(2) 0.64233(8) 0.0229(6) Uani d . 1
H H17 0.2509 1.0446 0.6623 0.028 Uiso calc R 1
C C18 0.0568(5) 0.8828(2) 0.64278(8) 0.0222(5) Uani d . 1
H H18 -0.0727 0.8988 0.6623 0.027 Uiso calc R 1
C C19 0.0590(4) 0.7708(2) 0.61413(6) 0.0175(4) Uani d . 1
H H19 -0.0694 0.7119 0.6146 0.021 Uiso calc R 1
C C20 -0.1574(4) 0.2803(2) 0.63530(7) 0.0185(5) Uani d . 1
H H20A -0.2836 0.3086 0.6557 0.028 Uiso calc R 1
H H20B -0.0667 0.2109 0.6502 0.028 Uiso calc R 1
H H20C -0.2241 0.2467 0.6068 0.028 Uiso calc R 1
O O2 0.0236(3) 0.57620(13) 0.54610(5) 0.0123(3) Uani d . 1

loop_
_atom_site_aniso_label
_atom_site_aniso_U_11
_atom_site_aniso_U_22
_atom_site_aniso_U_33
_atom_site_aniso_U_12
_atom_site_aniso_U_13
_atom_site_aniso_U_23
Br1 0.02054(12) 0.02247(11) 0.01629(10) -0.00163(10) -0.00189(9) -0.00570(8)
C1 0.0165(13) 0.0141(10) 0.0152(11) 0.0012(9) -0.0052(9) -0.0012(8)
C2 0.0180(12) 0.0176(10) 0.0110(11) 0.0033(9) 0.0047(9) -0.0006(9)
C3 0.0155(12) 0.0152(10) 0.0146(10) 0.0000(10) 0.0029(9) 0.0036(8)
C4 0.0135(12) 0.0111(10) 0.0145(11) 0.0045(8) -0.0006(8) 0.0018(8)
N1 0.0141(11) 0.0138(9) 0.0132(9) -0.0025(7) 0.0027(7) -0.0006(7)
C5 0.0148(11) 0.0131(10) 0.0113(10) 0.0020(8) 0.0017(8) -0.0001(8)
C6 0.0145(12) 0.0125(10) 0.0148(11) -0.0007(8) 0.0003(9) 0.0005(8)
C7 0.0157(12) 0.0121(11) 0.0148(11) 0.0037(9) -0.0024(9) 0.0006(8)
O1 0.0231(9) 0.0170(7) 0.0157(8) -0.0031(7) -0.0006(7) -0.0028(6)
C8 0.0126(12) 0.0180(11) 0.0149(10) 0.0013(9) 0.0019(8) -0.0008(8)
C9 0.0131(11) 0.0139(10) 0.0128(10) 0.0007(10) 0.0012(10) 0.0019(8)
C10 0.0085(11) 0.0135(10) 0.0118(10) 0.0006(9) 0.0001(8) 0.0003(8)
C11 0.0110(10) 0.0119(10) 0.0114(10) 0.0015(8) 0.0018(8) 0.0004(8)
C12 0.0151(12) 0.0102(10) 0.0138(11) 0.0040(9) 0.0004(9) -0.0004(8)
C13 0.0141(12) 0.0139(10) 0.0161(11) -0.0003(10) -0.0010(9) 0.0029(8)
C14 0.0131(10) 0.0125(10) 0.0131(9) 0.0016(9) -0.0029(7) 0.0006(9)
C15 0.0194(12) 0.0168(10) 0.0192(11) -0.0012(11) 0.0024(11) 0.0016(8)
C16 0.0228(13) 0.0179(11) 0.0263(12) -0.0055(11) -0.0027(12) -0.0007(9)
C17 0.0304(15) 0.0152(12) 0.0232(13) 0.0045(11) -0.0076(11) -0.0082(10)
C18 0.0178(12) 0.0262(12) 0.0228(12) 0.0084(12) 0.0014(11) -0.0071(9)
C19 0.0167(11) 0.0181(10) 0.0178(10) 0.0006(13) 0.0003(9) -0.0007(8)
C20 0.0205(12) 0.0166(11) 0.0184(11) -0.0021(10) 0.0028(9) 0.0014(9)
O2 0.0095(8) 0.0114(7) 0.0161(7) -0.0003(6) -0.0014(6) -0.0005(6)

loop_
_atom_type_symbol
_atom_type_description
_atom_type_scat_dispersion_real
_atom_type_scat_dispersion_imag
_atom_type_scat_source
C C 0.0033 0.0016 'International Tables Vol C Tables 4.2.6.8 and 6.1.1.4'
H H 0.0000 0.0000 'International Tables Vol C Tables 4.2.6.8 and 6.1.1.4'
N N 0.0061 0.0033 'International Tables Vol C Tables 4.2.6.8 and 6.1.1.4'
O O 0.0106 0.0060 'International Tables Vol C Tables 4.2.6.8 and 6.1.1.4'
Br Br -0.2901 2.4595 'International Tables Vol C Tables 4.2.6.8 and 6.1.1.4'

loop_
_geom_angle_atom_site_label_1
_geom_angle_atom_site_label_2
_geom_angle_atom_site_label_3
_geom_angle
C2 C1 C13 121.7(2)
C2 C1 Br1 120.55(16)
C13 C1 Br1 117.72(17)
C1 C2 C3 120.50(19)
C1 C2 H2 119.8
C3 C2 H2 119.8
C2 C3 C4 117.8(2)
C2 C3 H3 121.1
C4 C3 H3 121.1
C12 C4 N1 111.21(18)
C12 C4 C3 121.0(2)
N1 C4 C3 127.7(2)
C4 N1 C20 121.06(17)
C4 N1 C5 108.71(17)
C20 N1 C5 118.43(16)
N1 C5 C6 110.26(18)
N1 C5 C11 104.49(16)
C6 C5 C11 103.15(16)
N1 C5 H5 112.7
C6 C5 H5 112.7
C11 C5 H5 112.7
O2 C6 C7 108.32(16)
O2 C6 C5 103.49(16)
C7 C6 C5 112.70(18)
O2 C6 H6 110.7
C7 C6 H6 110.7
C5 C6 H6 110.7
O1 C7 C8 122.64(19)
O1 C7 C6 121.1(2)
C8 C7 C6 116.21(18)
C7 C8 C9 116.18(18)
C7 C8 H8A 108.2
C9 C8 H8A 108.2
C7 C8 H8B 108.2
C9 C8 H8B 108.2
H8A C8 H8B 107.4
C10 C9 C8 111.50(17)
C10 C9 H9A 109.3
C8 C9 H9A 109.3
C10 C9 H9B 109.3
C8 C9 H9B 109.3
H9A C9 H9B 108.0
O2 C10 C14 107.33(16)
O2 C10 C9 106.99(16)
C14 C10 C9 114.54(16)
O2 C10 C11 104.41(16)
C14 C10 C11 112.88(15)
C9 C10 C11 109.97(16)
C12 C11 C5 102.75(16)
C12 C11 C10 115.41(16)
C5 C11 C10 103.44(17)
C12 C11 H11 111.5
C5 C11 H11 111.5
C10 C11 H11 111.5
C13 C12 C4 121.2(2)
C13 C12 C11 129.5(2)
C4 C12 C11 109.14(18)
C12 C13 C1 117.8(2)
C12 C13 H13 121.1
C1 C13 H13 121.1
C15 C14 C19 118.88(19)
C15 C14 C10 122.01(18)
C19 C14 C10 118.66(18)
C14 C15 C16 120.4(2)
C14 C15 H15 119.8
C16 C15 H15 119.8
C17 C16 C15 120.7(2)
C17 C16 H16 119.6
C15 C16 H16 119.6
C16 C17 C18 119.3(2)
C16 C17 H17 120.3
C18 C17 H17 120.3
C19 C18 C17 119.9(2)
C19 C18 H18 120.0
C17 C18 H18 120.0
C18 C19 C14 120.6(2)
C18 C19 H19 119.7
C14 C19 H19 119.7
N1 C20 H20A 109.5
N1 C20 H20B 109.5
H20A C20 H20B 109.5
N1 C20 H20C 109.5
H20A C20 H20C 109.5
H20B C20 H20C 109.5
C6 O2 C10 104.97(15)

loop_
_geom_bond_atom_site_label_1
_geom_bond_atom_site_label_2
_geom_bond_distance
Br1 C1 1.903(2)
C1 C2 1.386(3)
C1 C13 1.391(3)
C2 C3 1.392(3)
C2 H2 0.93
C3 C4 1.400(3)
C3 H3 0.93
C4 C12 1.386(3)
C4 N1 1.393(3)
N1 C20 1.449(3)
N1 C5 1.474(3)
C5 C6 1.536(3)
C5 C11 1.546(3)
C5 H5 0.98
C6 O2 1.434(2)
C6 C7 1.515(3)
C6 H6 0.98
C7 O1 1.212(2)
C7 C8 1.513(3)
C8 C9 1.547(3)
C8 H8A 0.97
C8 H8B 0.97
C9 C10 1.534(3)
C9 H9A 0.97
C9 H9B 0.97
C10 O2 1.453(2)
C10 C14 1.518(3)
C10 C11 1.584(3)
C11 C12 1.506(3)
C11 H11 0.98
C12 C13 1.382(3)
C13 H13 0.93
C14 C15 1.382(3)
C14 C19 1.395(3)
C15 C16 1.391(3)
C15 H15 0.93
C16 C17 1.375(3)
C16 H16 0.93
C17 C18 1.393(3)
C17 H17 0.93
C18 C19 1.388(3)
C18 H18 0.93
C19 H19 0.93
C20 H20A 0.96
C20 H20B 0.96
C20 H20C 0.96
